data_7157531
loop_
_publ_author_name
'Terashima, Kyu'
'Kawasaki-Takasuka, Tomoko'
'Agou, Tomohiro'
'Kubota, Toshio'
'Yamazaki, Takashi'

_publ_section_title
;
 Syntheses of \a-CF<sub>3</sub>-\a-quaternary ketones via p-quinone
 methides and their derivatization to compounds with successively
 congested stereogenic centers.
;
_journal_issue 24
_journal_name_full 'Organic &amp; biomolecular chemistry'
_journal_page_first 4638
_journal_page_last 4644
_journal_paper_doi 10.1039/d0ob00951b
_journal_volume 18
_journal_year 2020
_chemical_formula_moiety 'C23 H21 F3 O4 S'
_chemical_formula_sum 'C23 H21 F3 O4 S'
_chemical_formula_weight 450.46
_space_group_crystal_system monoclinic
_space_group_IT_number 14
_space_group_name_Hall '-P 2yn'
_space_group_name_H-M_alt 'P 1 21/n 1'
_atom_sites_solution_hydrogens geom
_audit_creation_method SHELXL-2014/7
_audit_update_record
;
2020-03-27 deposited with the CCDC.	2020-06-03 downloaded from the CCDC.
;
_cell_angle_alpha 90
_cell_angle_beta 99.237(3)
_cell_angle_gamma 90
_cell_formula_units_Z 4
_cell_length_a 13.8943(4)
_cell_length_b 9.9889(3)
_cell_length_c 15.0537(4)
_cell_measurement_reflns_used 14703
_cell_measurement_temperature 173(2)
_cell_measurement_theta_max 30.2440
_cell_measurement_theta_min 2.5940
_cell_volume 2062.19(10)
_computing_cell_refinement 'CrysAlisPro 1.171.38.43 (Rigaku OD, 2015)'
_computing_data_collection 'CrystalClear-SM Expert ver 2.1'
_computing_data_reduction 'CrysAlisPro 1.171.38.43 (Rigaku OD, 2015)'
_computing_molecular_graphics 'Yadokari-XG (Wakita, Nemoto, et al., 2019)'
_computing_publication_material 'Yadokari-XG (Wakita, Nemoto, et al., 2019)'
_computing_structure_refinement 'SHELXL-2014/7 (Sheldrick, 2014)'
_computing_structure_solution 'SHELXTL-2014/5 (Sheldrick, 2014)'
_diffrn_ambient_temperature 173(2)
_diffrn_measured_fraction_theta_full 0.999
_diffrn_measured_fraction_theta_max 0.999
_diffrn_measurement_device_type 'Pilatus P200'
_diffrn_measurement_method \w
_diffrn_radiation_type MoK\a
_diffrn_radiation_wavelength 0.71073
_diffrn_reflns_av_R_equivalents 0.0270
_diffrn_reflns_av_unetI/netI 0.0164
_diffrn_reflns_Laue_measured_fraction_full 0.999
_diffrn_reflns_Laue_measured_fraction_max 0.999
_diffrn_reflns_limit_h_max 16
_diffrn_reflns_limit_h_min -16
_diffrn_reflns_limit_k_max 12
_diffrn_reflns_limit_k_min -12
_diffrn_reflns_limit_l_max 18
_diffrn_reflns_limit_l_min -18
_diffrn_reflns_number 24059
_diffrn_reflns_point_group_measured_fraction_full 0.999
_diffrn_reflns_point_group_measured_fraction_max 0.999
_diffrn_reflns_theta_full 25.242
_diffrn_reflns_theta_max 25.499
_diffrn_reflns_theta_min 2.457
_diffrn_source 'Rigaku VariMax'
_exptl_absorpt_coefficient_mu 0.212
_exptl_absorpt_correction_T_max 1.00000
_exptl_absorpt_correction_T_min 0.84658
_exptl_absorpt_correction_type multi-scan
_exptl_absorpt_process_details
;
CrysAlisPro 1.171.38.43 (Rigaku Oxford Diffraction, 2015)
Empirical absorption correction using spherical harmonics,
 implemented in SCALE3 ABSPACK scaling algorithm.
;
_exptl_crystal_colour colourless
_exptl_crystal_density_diffrn 1.451
_exptl_crystal_description block
_exptl_crystal_F_000 936
_exptl_crystal_size_max 0.090
_exptl_crystal_size_mid 0.080
_exptl_crystal_size_min 0.060
_refine_diff_density_max 0.256
_refine_diff_density_min -0.354
_refine_diff_density_rms 0.038
_refine_ls_extinction_method none
_refine_ls_goodness_of_fit_ref 1.041
_refine_ls_hydrogen_treatment constr
_refine_ls_matrix_type full
_refine_ls_number_parameters 283
_refine_ls_number_reflns 3833
_refine_ls_number_restraints 0
_refine_ls_restrained_S_all 1.041
_refine_ls_R_factor_all 0.0352
_refine_ls_R_factor_gt 0.0320
_refine_ls_shift/su_max 0.002
_refine_ls_shift/su_mean 0.000
_refine_ls_structure_factor_coef Fsqd
_refine_ls_weighting_details 'w=1/[\s^2^(Fo^2^)+(0.0492P)^2^+0.7299P] where P=(Fo^2^+2Fc^2^)/3'
_refine_ls_weighting_scheme calc
_refine_ls_wR_factor_gt 0.0890
_refine_ls_wR_factor_ref 0.0912
_reflns_Friedel_coverage 0.000
_reflns_number_gt 3453
_reflns_number_total 3833
_reflns_threshold_expression 'I > 2\s(I)'
_cod_data_source_file d0ob00951b2.cif
_cod_data_source_block Kyu2
_cod_depositor_comments 'Adding full bibliography for 7157528--7157531.cif.'
_cod_original_sg_symbol_H-M 'P 21/n'
_cod_database_code 7157531
_shelx_shelxl_version_number 2014/7
_shelx_space_group_comment
;
The symmetry employed for this shelxl refinement is uniquely defined
by the following loop, which should always be used as a source of
symmetry information in preference to the above space-group names.
They are only intended as comments.
;
_shelx_estimated_absorpt_t_min 0.981
_shelx_estimated_absorpt_t_max 0.987
_oxdiff_exptl_absorpt_empirical_full_min 0.843
_oxdiff_exptl_absorpt_empirical_full_max 1.284
_oxdiff_exptl_absorpt_empirical_details
;
Empirical correction (ABSPACK) includes:
- Absorption correction using spherical harmonics
- Frame scaling
- Detector area scaling
;

loop_
_space_group_symop_operation_xyz
'x, y, z'
'-x+1/2, y+1/2, -z+1/2'
'-x, -y, -z'
'x-1/2, -y-1/2, z-1/2'

loop_
_atom_site_label
_atom_site_type_symbol
_atom_site_fract_x
_atom_site_fract_y
_atom_site_fract_z
_atom_site_U_iso_or_equiv
_atom_site_adp_type
_atom_site_occupancy
_atom_site_site_symmetry_order
_atom_site_calc_flag
_atom_site_refinement_flags_posn
_atom_site_refinement_flags_adp
_atom_site_refinement_flags_occupancy
_atom_site_disorder_assembly
_atom_site_disorder_group
S1 S 0.83466(3) 0.56225(4) 0.38973(2) 0.03235(12) Uani 1 1 d . . . . .
F1 F 0.51749(8) 0.70526(10) 0.72897(8) 0.0551(3) Uani 1 1 d . . . . .
F2 F 0.50332(8) 0.58248(10) 0.84247(7) 0.0541(3) Uani 1 1 d . . . . .
O1 O 0.86014(7) 0.60851(10) 0.49271(7) 0.0329(2) Uani 1 1 d . . . . .
F3 F 0.64099(9) 0.67441(11) 0.83216(8) 0.0603(3) Uani 1 1 d . . . . .
O2 O 0.74256(8) 0.61773(12) 0.35101(7) 0.0407(3) Uani 1 1 d . . . . .
O3 O 0.92071(8) 0.59770(13) 0.35494(8) 0.0451(3) Uani 1 1 d . . . . .
O4 O 0.45958(8) 0.49746(11) 0.61363(9) 0.0477(3) Uani 1 1 d . . . . .
H1 H 0.4048 0.4663 0.5915 0.072 Uiso 1 1 calc R U . . .
C1 C 0.66701(10) 0.52604(13) 0.67379(9) 0.0261(3) Uani 1 1 d . . . . .
C2 C 0.79262(10) 0.58099(14) 0.55204(9) 0.0278(3) Uani 1 1 d . . . . .
C3 C 0.52440(10) 0.27674(14) 0.65515(9) 0.0284(3) Uani 1 1 d . . . . .
C4 C 0.75727(10) 0.46255(14) 0.67990(10) 0.0309(3) Uani 1 1 d . . . . .
H2 H 0.7762 0.3998 0.7269 0.037 Uiso 1 1 calc R U . . .
C5 C 0.82305(10) 0.38783(15) 0.39553(9) 0.0299(3) Uani 1 1 d . . . . .
C6 C 0.59541(10) 0.48706(14) 0.73771(10) 0.0300(3) Uani 1 1 d . . . . .
C7 C 0.82020(10) 0.48887(15) 0.61888(10) 0.0318(3) Uani 1 1 d . . . . .
H3 H 0.8811 0.4440 0.6234 0.038 Uiso 1 1 calc R U . . .
C8 C 0.70529(10) 0.64985(14) 0.54487(10) 0.0305(3) Uani 1 1 d . . . . .
H4 H 0.6885 0.7155 0.4994 0.037 Uiso 1 1 calc R U . . .
C9 C 0.64270(10) 0.62098(14) 0.60557(10) 0.0301(3) Uani 1 1 d . . . . .
H5 H 0.5821 0.6667 0.6007 0.036 Uiso 1 1 calc R U . . .
C10 C 0.57307(11) 0.25746(15) 0.58230(10) 0.0348(3) Uani 1 1 d . . . . .
H6 H 0.5900 0.3322 0.5489 0.042 Uiso 1 1 calc R U . . .
C11 C 0.50224(10) 0.41579(15) 0.68646(11) 0.0330(3) Uani 1 1 d . . . . .
H7 H 0.4543 0.4069 0.7290 0.040 Uiso 1 1 calc R U . . .
C12 C 0.80397(12) 0.11100(16) 0.40209(10) 0.0379(3) Uani 1 1 d . . . . .
C13 C 0.64240(11) 0.39391(16) 0.81438(10) 0.0371(3) Uani 1 1 d . . . . .
H8 H 0.6985 0.4390 0.8498 0.056 Uiso 1 1 calc R U . . .
H9 H 0.6642 0.3112 0.7887 0.056 Uiso 1 1 calc R U . . .
H10 H 0.5944 0.3723 0.8533 0.056 Uiso 1 1 calc R U . . .
C14 C 0.73677(11) 0.32825(17) 0.35602(10) 0.0365(3) Uani 1 1 d . . . . .
H11 H 0.6841 0.3812 0.3271 0.044 Uiso 1 1 calc R U . . .
C15 C 0.90062(11) 0.31118(17) 0.43758(11) 0.0377(3) Uani 1 1 d . . . . .
H12 H 0.9600 0.3526 0.4637 0.045 Uiso 1 1 calc R U . . .
C16 C 0.49705(12) 0.16531(16) 0.70040(11) 0.0378(3) Uani 1 1 d . . . . .
H13 H 0.4620 0.1770 0.7491 0.045 Uiso 1 1 calc R U . . .
C17 C 0.56405(12) 0.61323(16) 0.78391(11) 0.0408(4) Uani 1 1 d . . . . .
C18 C 0.72842(12) 0.19019(17) 0.35932(11) 0.0409(4) Uani 1 1 d . . . . .
H14 H 0.6696 0.1488 0.3317 0.049 Uiso 1 1 calc R U . . .
C19 C 0.57100(13) 0.01958(17) 0.60503(13) 0.0473(4) Uani 1 1 d . . . . .
H15 H 0.5882 -0.0680 0.5885 0.057 Uiso 1 1 calc R U . . .
C20 C 0.52037(13) 0.03708(16) 0.67535(12) 0.0442(4) Uani 1 1 d . . . . .
H16 H 0.5013 -0.0384 0.7068 0.053 Uiso 1 1 calc R U . . .
C21 C 0.89016(12) 0.17416(17) 0.44090(11) 0.0410(4) Uani 1 1 d . . . . .
H17 H 0.9428 0.1215 0.4702 0.049 Uiso 1 1 calc R U . . .
C22 C 0.59681(13) 0.12881(18) 0.55845(12) 0.0463(4) Uani 1 1 d . . . . .
H18 H 0.6312 0.1161 0.5094 0.056 Uiso 1 1 calc R U . . .
C23 C 0.79181(15) -0.03824(18) 0.40672(15) 0.0551(5) Uani 1 1 d . . . . .
H19 H 0.7292 -0.0588 0.4258 0.083 Uiso 1 1 calc R U . . .
H20 H 0.8450 -0.0759 0.4502 0.083 Uiso 1 1 calc R U . . .
H21 H 0.7933 -0.0773 0.3472 0.083 Uiso 1 1 calc R U . . .

loop_
_atom_site_aniso_label
_atom_site_aniso_U_11
_atom_site_aniso_U_22
_atom_site_aniso_U_33
_atom_site_aniso_U_23
_atom_site_aniso_U_13
_atom_site_aniso_U_12
S1 0.0292(2) 0.0384(2) 0.0313(2) 0.00363(15) 0.01055(14) -0.00089(14)
F1 0.0757(7) 0.0295(5) 0.0686(7) -0.0024(5) 0.0372(6) 0.0123(5)
F2 0.0697(7) 0.0424(5) 0.0610(6) -0.0124(5) 0.0434(5) -0.0075(5)
O1 0.0271(5) 0.0381(6) 0.0351(5) -0.0015(4) 0.0097(4) -0.0070(4)
F3 0.0708(7) 0.0469(6) 0.0680(7) -0.0293(5) 0.0253(6) -0.0241(5)
O2 0.0398(6) 0.0448(6) 0.0372(6) 0.0061(5) 0.0053(5) 0.0056(5)
O3 0.0412(6) 0.0530(7) 0.0461(6) 0.0062(5) 0.0221(5) -0.0060(5)
O4 0.0290(6) 0.0353(6) 0.0744(8) 0.0019(6) -0.0055(5) 0.0046(5)
C1 0.0259(7) 0.0235(6) 0.0295(7) -0.0052(5) 0.0063(5) -0.0040(5)
C2 0.0263(7) 0.0285(7) 0.0297(7) -0.0042(5) 0.0078(5) -0.0054(5)
C3 0.0248(6) 0.0268(7) 0.0329(7) -0.0023(6) 0.0029(5) -0.0026(5)
C4 0.0296(7) 0.0313(7) 0.0318(7) 0.0024(6) 0.0046(5) 0.0021(6)
C5 0.0270(7) 0.0378(8) 0.0268(7) -0.0022(6) 0.0101(5) 0.0000(6)
C6 0.0312(7) 0.0257(7) 0.0349(7) -0.0043(6) 0.0112(6) -0.0026(6)
C7 0.0248(7) 0.0356(8) 0.0350(7) -0.0006(6) 0.0043(6) 0.0033(6)
C8 0.0325(7) 0.0262(7) 0.0330(7) 0.0018(6) 0.0059(6) 0.0006(6)
C9 0.0278(7) 0.0270(7) 0.0359(7) -0.0025(6) 0.0067(6) 0.0030(5)
C10 0.0391(8) 0.0331(8) 0.0326(7) -0.0031(6) 0.0071(6) -0.0066(6)
C11 0.0256(7) 0.0288(7) 0.0463(8) -0.0043(6) 0.0110(6) -0.0018(6)
C12 0.0428(8) 0.0398(8) 0.0352(8) -0.0055(6) 0.0188(7) 0.0000(7)
C13 0.0398(8) 0.0405(8) 0.0318(7) 0.0014(6) 0.0086(6) -0.0083(7)
C14 0.0282(7) 0.0454(9) 0.0356(8) -0.0023(7) 0.0037(6) 0.0022(6)
C15 0.0266(7) 0.0440(9) 0.0417(8) -0.0018(7) 0.0030(6) 0.0008(6)
C16 0.0421(8) 0.0343(8) 0.0382(8) -0.0018(6) 0.0097(6) -0.0112(7)
C17 0.0485(9) 0.0322(8) 0.0472(9) -0.0097(7) 0.0243(7) -0.0083(7)
C18 0.0342(8) 0.0473(9) 0.0414(8) -0.0098(7) 0.0069(6) -0.0070(7)
C19 0.0473(10) 0.0290(8) 0.0620(11) -0.0129(8) -0.0024(8) 0.0024(7)
C20 0.0523(10) 0.0287(8) 0.0478(9) 0.0033(7) -0.0032(8) -0.0096(7)
C21 0.0366(8) 0.0441(9) 0.0425(9) 0.0010(7) 0.0068(6) 0.0082(7)
C22 0.0485(9) 0.0460(10) 0.0466(9) -0.0178(8) 0.0145(7) -0.0039(8)
C23 0.0628(12) 0.0399(10) 0.0677(12) -0.0068(9) 0.0262(10) -0.0020(8)

loop_
_atom_type_symbol
_atom_type_description
_atom_type_scat_dispersion_real
_atom_type_scat_dispersion_imag
_atom_type_scat_source
C C 0.0033 0.0016 'International Tables Vol C Tables 4.2.6.8 and 6.1.1.4'
H H 0.0000 0.0000 'International Tables Vol C Tables 4.2.6.8 and 6.1.1.4'
F F 0.0171 0.0103 'International Tables Vol C Tables 4.2.6.8 and 6.1.1.4'
S S 0.1246 0.1234 'International Tables Vol C Tables 4.2.6.8 and 6.1.1.4'
O O 0.0106 0.0060 'International Tables Vol C Tables 4.2.6.8 and 6.1.1.4'

loop_
_geom_angle_atom_site_label_1
_geom_angle_atom_site_label_2
_geom_angle_atom_site_label_3
_geom_angle
_geom_angle_site_symmetry_1
_geom_angle_site_symmetry_3
_geom_angle_publ_flag
O3 S1 O2 120.18(7) . . ?
O3 S1 O1 102.46(6) . . ?
O2 S1 O1 109.09(6) . . ?
O3 S1 C5 110.77(7) . . ?
O2 S1 C5 108.79(7) . . ?
O1 S1 C5 104.26(6) . . ?
C2 O1 S1 119.10(8) . . ?
C11 O4 H1 109.5 . . ?
C4 C1 C9 117.73(13) . . ?
C4 C1 C6 120.50(12) . . ?
C9 C1 C6 121.71(12) . . ?
C7 C2 C8 121.92(13) . . ?
C7 C2 O1 117.09(12) . . ?
C8 C2 O1 120.90(12) . . ?
C16 C3 C10 118.78(14) . . ?
C16 C3 C11 119.80(13) . . ?
C10 C3 C11 121.41(13) . . ?
C7 C4 C1 121.61(13) . . ?
C7 C4 H2 119.2 . . ?
C1 C4 H2 119.2 . . ?
C14 C5 C15 120.92(15) . . ?
C14 C5 S1 119.09(11) . . ?
C15 C5 S1 119.97(11) . . ?
C17 C6 C1 109.51(11) . . ?
C17 C6 C13 105.82(12) . . ?
C1 C6 C13 112.41(12) . . ?
C17 C6 C11 108.88(12) . . ?
C1 C6 C11 111.87(11) . . ?
C13 C6 C11 108.12(12) . . ?
C2 C7 C4 118.68(13) . . ?
C2 C7 H3 120.7 . . ?
C4 C7 H3 120.7 . . ?
C2 C8 C9 118.64(13) . . ?
C2 C8 H4 120.7 . . ?
C9 C8 H4 120.7 . . ?
C8 C9 C1 121.38(13) . . ?
C8 C9 H5 119.3 . . ?
C1 C9 H5 119.3 . . ?
C22 C10 C3 119.86(14) . . ?
C22 C10 H6 120.1 . . ?
C3 C10 H6 120.1 . . ?
O4 C11 C3 111.58(13) . . ?
O4 C11 C6 109.21(12) . . ?
C3 C11 C6 112.13(11) . . ?
O4 C11 H7 107.9 . . ?
C3 C11 H7 107.9 . . ?
C6 C11 H7 107.9 . . ?
C18 C12 C21 118.09(15) . . ?
C18 C12 C23 120.30(16) . . ?
C21 C12 C23 121.60(16) . . ?
C6 C13 H8 109.5 . . ?
C6 C13 H9 109.5 . . ?
H8 C13 H9 109.5 . . ?
C6 C13 H10 109.5 . . ?
H8 C13 H10 109.5 . . ?
H9 C13 H10 109.5 . . ?
C5 C14 C18 118.97(14) . . ?
C5 C14 H11 120.5 . . ?
C18 C14 H11 120.5 . . ?
C21 C15 C5 119.03(14) . . ?
C21 C15 H12 120.5 . . ?
C5 C15 H12 120.5 . . ?
C20 C16 C3 120.78(15) . . ?
C20 C16 H13 119.6 . . ?
C3 C16 H13 119.6 . . ?
F1 C17 F3 106.70(13) . . ?
F1 C17 F2 105.67(13) . . ?
F3 C17 F2 106.13(13) . . ?
F1 C17 C6 115.44(13) . . ?
F3 C17 C6 111.11(13) . . ?
F2 C17 C6 111.20(12) . . ?
C14 C18 C12 121.50(15) . . ?
C14 C18 H14 119.2 . . ?
C12 C18 H14 119.2 . . ?
C20 C19 C22 119.99(15) . . ?
C20 C19 H15 120.0 . . ?
C22 C19 H15 120.0 . . ?
C19 C20 C16 119.85(16) . . ?
C19 C20 H16 120.1 . . ?
C16 C20 H16 120.1 . . ?
C15 C21 C12 121.47(15) . . ?
C15 C21 H17 119.3 . . ?
C12 C21 H17 119.3 . . ?
C19 C22 C10 120.68(16) . . ?
C19 C22 H18 119.7 . . ?
C10 C22 H18 119.7 . . ?
C12 C23 H19 109.5 . . ?
C12 C23 H20 109.5 . . ?
H19 C23 H20 109.5 . . ?
C12 C23 H21 109.5 . . ?
H19 C23 H21 109.5 . . ?
H20 C23 H21 109.5 . . ?

loop_
_geom_bond_atom_site_label_1
_geom_bond_atom_site_label_2
_geom_bond_distance
_geom_bond_site_symmetry_2
_geom_bond_publ_flag
S1 O3 1.4249(11) . ?
S1 O2 1.4300(11) . ?
S1 O1 1.6019(11) . ?
S1 C5 1.7531(16) . ?
F1 C17 1.333(2) . ?
F2 C17 1.3499(18) . ?
O1 C2 1.4221(16) . ?
F3 C17 1.340(2) . ?
O4 C11 1.4179(19) . ?
O4 H1 0.8400 . ?
C1 C4 1.395(2) . ?
C1 C9 1.399(2) . ?
C1 C6 1.5410(19) . ?
C2 C7 1.372(2) . ?
C2 C8 1.384(2) . ?
C3 C16 1.389(2) . ?
C3 C10 1.391(2) . ?
C3 C11 1.5142(19) . ?
C4 C7 1.391(2) . ?
C4 H2 0.9500 . ?
C5 C14 1.384(2) . ?
C5 C15 1.389(2) . ?
C6 C17 1.536(2) . ?
C6 C13 1.543(2) . ?
C6 C11 1.5675(19) . ?
C7 H3 0.9500 . ?
C8 C9 1.389(2) . ?
C8 H4 0.9500 . ?
C9 H5 0.9500 . ?
C10 C22 1.388(2) . ?
C10 H6 0.9500 . ?
C11 H7 1.0000 . ?
C12 C18 1.388(2) . ?
C12 C21 1.396(2) . ?
C12 C23 1.503(2) . ?
C13 H8 0.9800 . ?
C13 H9 0.9800 . ?
C13 H10 0.9800 . ?
C14 C18 1.386(2) . ?
C14 H11 0.9500 . ?
C15 C21 1.378(2) . ?
C15 H12 0.9500 . ?
C16 C20 1.388(2) . ?
C16 H13 0.9500 . ?
C18 H14 0.9500 . ?
C19 C20 1.373(3) . ?
C19 C22 1.375(3) . ?
C19 H15 0.9500 . ?
C20 H16 0.9500 . ?
C21 H17 0.9500 . ?
C22 H18 0.9500 . ?
C23 H19 0.9800 . ?
C23 H20 0.9800 . ?
C23 H21 0.9800 . ?

loop_
_geom_hbond_atom_site_label_D
_geom_hbond_atom_site_label_H
_geom_hbond_atom_site_label_A
_geom_hbond_distance_DH
_geom_hbond_distance_HA
_geom_hbond_distance_DA
_geom_hbond_angle_DHA
_geom_hbond_site_symmetry_A
O4 H1 O2 0.84 2.49 3.1584(17) 136.8 3_666
C14 H11 O4 0.95 2.61 3.3291(19) 132.6 3_666
C15 H12 O1 0.95 2.51 3.4167(17) 159.7 3_766

loop_
_geom_torsion_atom_site_label_1
_geom_torsion_atom_site_label_2
_geom_torsion_atom_site_label_3
_geom_torsion_atom_site_label_4
_geom_torsion
_geom_torsion_site_symmetry_1
_geom_torsion_site_symmetry_2
_geom_torsion_site_symmetry_3
_geom_torsion_site_symmetry_4
_geom_torsion_publ_flag
O3 S1 O1 C2 -175.92(10) . . . . ?
O2 S1 O1 C2 55.68(12) . . . . ?
C5 S1 O1 C2 -60.39(11) . . . . ?
S1 O1 C2 C7 111.66(12) . . . . ?
S1 O1 C2 C8 -71.59(15) . . . . ?
C9 C1 C4 C7 -2.0(2) . . . . ?
C6 C1 C4 C7 175.24(13) . . . . ?
O3 S1 C5 C14 -127.41(12) . . . . ?
O2 S1 C5 C14 6.76(13) . . . . ?
O1 S1 C5 C14 123.05(11) . . . . ?
O3 S1 C5 C15 51.13(14) . . . . ?
O2 S1 C5 C15 -174.69(11) . . . . ?
O1 S1 C5 C15 -58.41(13) . . . . ?
C4 C1 C6 C17 127.19(14) . . . . ?
C9 C1 C6 C17 -55.69(17) . . . . ?
C4 C1 C6 C13 9.87(18) . . . . ?
C9 C1 C6 C13 -173.01(12) . . . . ?
C4 C1 C6 C11 -112.00(14) . . . . ?
C9 C1 C6 C11 65.12(16) . . . . ?
C8 C2 C7 C4 1.3(2) . . . . ?
O1 C2 C7 C4 178.00(12) . . . . ?
C1 C4 C7 C2 0.9(2) . . . . ?
C7 C2 C8 C9 -2.2(2) . . . . ?
O1 C2 C8 C9 -178.78(12) . . . . ?
C2 C8 C9 C1 1.0(2) . . . . ?
C4 C1 C9 C8 1.1(2) . . . . ?
C6 C1 C9 C8 -176.14(12) . . . . ?
C16 C3 C10 C22 -2.6(2) . . . . ?
C11 C3 C10 C22 176.54(14) . . . . ?
C16 C3 C11 O4 -132.39(14) . . . . ?
C10 C3 C11 O4 48.50(18) . . . . ?
C16 C3 C11 C6 104.75(15) . . . . ?
C10 C3 C11 C6 -74.37(17) . . . . ?
C17 C6 C11 O4 67.49(15) . . . . ?
C1 C6 C11 O4 -53.68(15) . . . . ?
C13 C6 C11 O4 -177.98(12) . . . . ?
C17 C6 C11 C3 -168.32(12) . . . . ?
C1 C6 C11 C3 70.51(15) . . . . ?
C13 C6 C11 C3 -53.79(16) . . . . ?
C15 C5 C14 C18 0.3(2) . . . . ?
S1 C5 C14 C18 178.87(12) . . . . ?
C14 C5 C15 C21 -1.1(2) . . . . ?
S1 C5 C15 C21 -179.60(12) . . . . ?
C10 C3 C16 C20 2.0(2) . . . . ?
C11 C3 C16 C20 -177.17(14) . . . . ?
C1 C6 C17 F1 61.39(17) . . . . ?
C13 C6 C17 F1 -177.22(12) . . . . ?
C11 C6 C17 F1 -61.21(17) . . . . ?
C1 C6 C17 F3 -60.27(17) . . . . ?
C13 C6 C17 F3 61.12(16) . . . . ?
C11 C6 C17 F3 177.13(12) . . . . ?
C1 C6 C17 F2 -178.25(13) . . . . ?
C13 C6 C17 F2 -56.86(17) . . . . ?
C11 C6 C17 F2 59.15(17) . . . . ?
C5 C14 C18 C12 0.7(2) . . . . ?
C21 C12 C18 C14 -1.0(2) . . . . ?
C23 C12 C18 C14 178.36(15) . . . . ?
C22 C19 C20 C16 -1.3(3) . . . . ?
C3 C16 C20 C19 0.0(2) . . . . ?
C5 C15 C21 C12 0.8(2) . . . . ?
C18 C12 C21 C15 0.3(2) . . . . ?
C23 C12 C21 C15 -179.13(15) . . . . ?
C20 C19 C22 C10 0.7(3) . . . . ?
C3 C10 C22 C19 1.3(2) . . . . ?
